data_1568530
loop_
_publ_author_name
'Bakthadoss, Manickam'
'Reddy, Tadiparthi Thirupathi'

_publ_section_title
;
 Distal <i>meta</i>-C-H functionalization of &#x3b1;-substituted
 cinnamates.
;
_journal_issue 22
_journal_name_full 'Chemical science'
_journal_page_first 5880
_journal_page_last 5886
_journal_paper_doi 10.1039/d2sc06206b
_journal_volume 14
_journal_year 2023
_chemical_formula_moiety 'C27 H23 N O5 S'
_chemical_formula_sum 'C27 H23 N O5 S'
_chemical_formula_weight 473.52
_space_group_crystal_system triclinic
_space_group_IT_number 2
_space_group_name_Hall '-P 1'
_space_group_name_H-M_alt 'P -1'
_atom_sites_solution_hydrogens geom
_atom_sites_solution_primary direct
_atom_sites_solution_secondary difmap
_audit_creation_date 2021-06-11
_audit_creation_method
;
Olex2 1.2-ac3
(compiled 2016.03.30 svn.r3266 for Rigaku Oxford Diffraction, GUI svn.r5168)
;
_audit_update_record
;
2022-10-18 deposited with the CCDC.	2023-02-21 downloaded from the CCDC.
;
_cell_angle_alpha 88.527(4)
_cell_angle_beta 77.996(4)
_cell_angle_gamma 72.445(5)
_cell_formula_units_Z 2
_cell_length_a 8.2408(5)
_cell_length_b 10.2565(5)
_cell_length_c 15.3407(7)
_cell_measurement_temperature 297.00
_cell_volume 1208.25(12)
_computing_molecular_graphics 'Olex2 (Dolomanov et al., 2009)'
_computing_publication_material 'Olex2 (Dolomanov et al., 2009)'
_computing_structure_refinement 'ShelXL (Sheldrick, 2015)'
_computing_structure_solution 'ShelXS (Sheldrick, 2008)'
_diffrn_ambient_temperature 297.00
_diffrn_measured_fraction_theta_full 0.989
_diffrn_measured_fraction_theta_max 0.863
_diffrn_radiation_monochromator graphite
_diffrn_radiation_type MoK\a
_diffrn_radiation_wavelength 0.71073
_diffrn_reflns_av_R_equivalents 0.0307
_diffrn_reflns_av_unetI/netI 0.0414
_diffrn_reflns_limit_h_max 9
_diffrn_reflns_limit_h_min -10
_diffrn_reflns_limit_k_max 12
_diffrn_reflns_limit_k_min -13
_diffrn_reflns_limit_l_max 20
_diffrn_reflns_limit_l_min -19
_diffrn_reflns_number 13468
_diffrn_reflns_theta_full 25.00
_diffrn_reflns_theta_max 29.06
_diffrn_reflns_theta_min 4.08
_diffrn_source 'fine-focus sealed tube'
_exptl_absorpt_coefficient_mu 0.172
_exptl_crystal_colour colourless
_exptl_crystal_colour_primary colourless
_exptl_crystal_density_diffrn 1.302
_exptl_crystal_density_method 'not measured'
_exptl_crystal_description block
_exptl_crystal_F_000 496
_exptl_crystal_size_max 0.64
_exptl_crystal_size_mid 0.58
_exptl_crystal_size_min 0.36
_refine_diff_density_max 0.231
_refine_diff_density_min -0.355
_refine_diff_density_rms 0.041
_refine_ls_extinction_method none
_refine_ls_goodness_of_fit_ref 1.073
_refine_ls_hydrogen_treatment constr
_refine_ls_matrix_type full
_refine_ls_number_parameters 309
_refine_ls_number_reflns 5569
_refine_ls_number_restraints 0
_refine_ls_restrained_S_all 1.073
_refine_ls_R_factor_all 0.0765
_refine_ls_R_factor_gt 0.0492
_refine_ls_shift/su_max 0.097
_refine_ls_shift/su_mean 0.002
_refine_ls_structure_factor_coef Fsqd
_refine_ls_weighting_details 'calc w=1/[\s^2^(Fo^2^)+(0.0659P)^2^+0.0369P] where P=(Fo^2^+2Fc^2^)/3'
_refine_ls_weighting_scheme calc
_refine_ls_wR_factor_gt 0.1219
_refine_ls_wR_factor_ref 0.1351
_reflns_number_gt 3842
_reflns_number_total 5569
_reflns_threshold_expression >2sigma(I)
_cod_data_source_file d2sc06206b2.cif
_cod_data_source_block ttr-b-162-m-pvs
_cod_depositor_comments 'Adding full bibliography for 1568529--1568531.cif.'
_cod_original_cell_volume 1208.25(10)
_cod_database_code 1568530
_olex2_refinement_description
;
1. Fixed Uiso
 At 1.2 times of:
  All C(H) groups, All C(H,H) groups
 At 1.5 times of:
  All C(H,H,H) groups
2.a Secondary CH2 refined with riding coordinates:
 C20C(H20A,H20B)
2.b Aromatic/amide H refined with riding coordinates:
 C16C(H16C), C14C(H14C), C8C(H8C), C11C(H11C), C10C(H10C), C7C(H7C),
 C26C(H26C), C23C(H23C), C6C(H6C), C2C(H2C), C4C(H4C), C24C(H24C), C25C(H25C),
 C5C(H5C), C3C(H3C)
2.c Idealised Me refined as rotating group:
 C15C(H15A,H15B,H15C), C19C(H19A,H19B,H19C)
;
_olex2_submission_special_instructions 'No special instructions were received'

loop_
_space_group_symop_id
_space_group_symop_operation_xyz
1 'x, y, z'
2 '-x, -y, -z'

loop_
_atom_site_label
_atom_site_type_symbol
_atom_site_fract_x
_atom_site_fract_y
_atom_site_fract_z
_atom_site_U_iso_or_equiv
_atom_site_adp_type
_atom_site_occupancy
_atom_site_calc_flag
_atom_site_disorder_assembly
_atom_site_disorder_group
_atom_site_refinement_flags_posn
S1S S 0.69506(7) 0.75434(5) 0.31266(3) 0.05242(17) Uani 1 d . . .
O5O O 0.21642(16) 1.49992(11) -0.08294(8) 0.0490(3) Uani 1 d . . .
O3O O 0.29193(14) 1.36858(11) 0.18905(7) 0.0390(3) Uani 1 d . . .
C13C C 0.5804(2) 1.16431(14) -0.00815(10) 0.0328(3) Uani 1 d . . .
C17C C 0.36190(19) 1.39924(14) 0.03022(10) 0.0318(3) Uani 1 d . . .
C16C C 0.4472(2) 1.29019(15) -0.02474(10) 0.0339(4) Uani 1 d . . .
H16C H 0.4190 1.2940 -0.0806 0.041 Uiso 1 calc . . R
C14C C 0.5665(2) 1.10636(15) 0.07463(10) 0.0352(4) Uani 1 d . . .
H14C H 0.4733 1.1495 0.1204 0.042 Uiso 1 calc . . R
O4O O 0.14481(17) 1.61674(12) 0.04713(9) 0.0561(4) Uani 1 d . . .
C12C C 0.7194(2) 1.09904(15) -0.07862(11) 0.0367(4) Uani 1 d . . .
C20C C 0.4019(2) 1.41953(16) 0.11909(10) 0.0356(4) Uani 1 d . . .
H20A H 0.5232 1.3714 0.1183 0.043 Uiso 1 calc . . R
H20B H 0.3826 1.5161 0.1307 0.043 Uiso 1 calc . . R
C18C C 0.2297(2) 1.51638(15) 0.00092(11) 0.0356(4) Uani 1 d . . .
C9C C 0.6876(2) 0.98553(15) 0.09165(11) 0.0363(4) Uani 1 d . . .
C8C C 0.6626(2) 0.92902(17) 0.17994(11) 0.0424(4) Uani 1 d . . .
H8C H 0.5750 0.9841 0.2238 0.051 Uiso 1 calc . . R
C11C C 0.8395(2) 0.97783(17) -0.06084(12) 0.0431(4) Uani 1 d . . .
H11C H 0.9319 0.9335 -0.1066 0.052 Uiso 1 calc . . R
C10C C 0.8263(2) 0.92159(16) 0.02153(12) 0.0425(4) Uani 1 d . . .
H10C H 0.9094 0.8410 0.0308 0.051 Uiso 1 calc . . R
C21C C 0.3529(2) 1.33652(17) 0.26578(10) 0.0398(4) Uani 1 d . . .
C7C C 0.7506(2) 0.80806(17) 0.20462(12) 0.0449(4) Uani 1 d . . .
H7C H 0.8430 0.7510 0.1639 0.054 Uiso 1 calc . . R
C15C C 0.7457(3) 1.15544(19) -0.16983(11) 0.0496(5) Uani 1 d . . .
H15A H 0.6369 1.1839 -0.1889 0.074 Uiso 1 calc . . GR
H15B H 0.8286 1.0860 -0.2109 0.074 Uiso 1 calc . . GR
H15C H 0.7884 1.2325 -0.1681 0.074 Uiso 1 calc . . GR
C1C C 0.8727(3) 0.7510(2) 0.36021(11) 0.0490(5) Uani 1 d . . .
C22C C 0.2733(2) 1.25491(18) 0.32315(11) 0.0458(4) Uani 1 d . . .
O1O O 0.54423(19) 0.85696(17) 0.36006(10) 0.0747(5) Uani 1 d . . .
C27C C 0.1334(3) 1.2155(2) 0.30169(12) 0.0528(5) Uani 1 d . . .
C19C C 0.1004(3) 1.6115(2) -0.12056(14) 0.0589(6) Uani 1 d . . .
H19A H 0.0946 1.5838 -0.1788 0.088 Uiso 1 calc . . GR
H19B H 0.1433 1.6892 -0.1250 0.088 Uiso 1 calc . . GR
H19C H -0.0137 1.6357 -0.0828 0.088 Uiso 1 calc . . GR
C26C C 0.4840(3) 1.3778(2) 0.28838(13) 0.0577(5) Uani 1 d . . .
H26C H 0.5344 1.4348 0.2517 0.069 Uiso 1 calc . . R
O2O O 0.6875(2) 0.61761(15) 0.30679(11) 0.0831(5) Uani 1 d . . .
C23C C 0.3323(3) 1.2116(2) 0.40111(13) 0.0691(6) Uani 1 d . . .
H23C H 0.2806 1.1566 0.4392 0.083 Uiso 1 calc . . R
N1N N 0.0201(3) 1.1832(2) 0.28613(14) 0.0767(6) Uani 1 d . . .
C6C C 0.9094(4) 0.8703(3) 0.37231(14) 0.0752(7) Uani 1 d . . .
H6C H 0.8397 0.9534 0.3567 0.090 Uiso 1 calc . . R
C2C C 0.9742(3) 0.6267(3) 0.38413(16) 0.0807(8) Uani 1 d . . .
H2C H 0.9489 0.5465 0.3744 0.097 Uiso 1 calc . . R
C4C C 1.1520(5) 0.7398(6) 0.4322(2) 0.1217(14) Uani 1 d . . .
H4C H 1.2486 0.7358 0.4558 0.146 Uiso 1 calc . . R
C24C C 0.4655(4) 1.2496(3) 0.42170(16) 0.0886(9) Uani 1 d . . .
H24C H 0.5060 1.2191 0.4731 0.106 Uiso 1 calc . . R
C25C C 0.5397(3) 1.3333(3) 0.36632(15) 0.0821(8) Uani 1 d . . .
H25C H 0.6287 1.3603 0.3814 0.098 Uiso 1 calc . . R
C5C C 1.0526(5) 0.8646(4) 0.40841(18) 0.1138(12) Uani 1 d . . .
H5C H 1.0812 0.9439 0.4164 0.137 Uiso 1 calc . . R
C3C C 1.1117(4) 0.6223(5) 0.4220(2) 0.1146(12) Uani 1 d . . .
H3C H 1.1773 0.5399 0.4407 0.138 Uiso 1 calc . . R

loop_
_atom_site_aniso_label
_atom_site_aniso_U_11
_atom_site_aniso_U_22
_atom_site_aniso_U_33
_atom_site_aniso_U_23
_atom_site_aniso_U_13
_atom_site_aniso_U_12
S1S 0.0604(3) 0.0515(3) 0.0480(3) 0.0182(2) -0.0160(2) -0.0191(2)
O5O 0.0505(8) 0.0438(7) 0.0440(7) 0.0063(5) -0.0181(6) 0.0036(6)
O3O 0.0371(7) 0.0487(7) 0.0311(6) 0.0086(5) -0.0054(5) -0.0148(5)
C13C 0.0341(9) 0.0274(7) 0.0370(9) 0.0008(6) -0.0091(6) -0.0083(6)
C17C 0.0306(8) 0.0296(7) 0.0341(8) 0.0070(6) -0.0047(6) -0.0097(6)
C16C 0.0340(9) 0.0339(8) 0.0327(8) 0.0059(6) -0.0074(6) -0.0089(6)
C14C 0.0346(9) 0.0309(8) 0.0367(9) 0.0001(6) -0.0058(6) -0.0058(6)
O4O 0.0584(9) 0.0396(7) 0.0546(8) -0.0027(6) -0.0115(6) 0.0084(6)
C12C 0.0382(9) 0.0333(8) 0.0380(9) -0.0009(7) -0.0069(7) -0.0106(7)
C20C 0.0388(9) 0.0349(8) 0.0340(9) 0.0065(6) -0.0049(7) -0.0146(7)
C18C 0.0323(9) 0.0325(8) 0.0388(9) 0.0070(7) -0.0025(7) -0.0091(6)
C9C 0.0370(9) 0.0321(8) 0.0391(9) 0.0027(6) -0.0112(7) -0.0071(6)
C8C 0.0442(10) 0.0402(9) 0.0407(10) 0.0049(7) -0.0109(7) -0.0088(7)
C11C 0.0359(9) 0.0399(9) 0.0440(10) -0.0034(7) -0.0018(7) -0.0018(7)
C10C 0.0362(10) 0.0358(9) 0.0499(11) 0.0034(7) -0.0114(7) -0.0013(7)
C21C 0.0398(10) 0.0463(9) 0.0289(8) 0.0010(7) -0.0037(7) -0.0088(7)
C7C 0.0515(11) 0.0413(9) 0.0397(10) 0.0054(7) -0.0135(8) -0.0087(8)
C15C 0.0535(11) 0.0479(10) 0.0391(10) 0.0044(8) -0.0025(8) -0.0083(8)
C1C 0.0564(12) 0.0576(11) 0.0320(9) 0.0056(8) -0.0066(8) -0.0179(9)
C22C 0.0479(11) 0.0510(10) 0.0335(9) 0.0062(8) -0.0027(7) -0.0118(8)
O1O 0.0595(10) 0.0901(11) 0.0568(9) 0.0234(8) 0.0002(7) -0.0065(8)
C27C 0.0648(14) 0.0527(11) 0.0395(10) 0.0110(8) -0.0036(9) -0.0216(10)
C19C 0.0523(12) 0.0545(11) 0.0596(12) 0.0188(9) -0.0208(9) 0.0035(9)
C26C 0.0550(13) 0.0850(14) 0.0405(11) 0.0062(10) -0.0104(9) -0.0324(10)
O2O 0.1250(15) 0.0679(10) 0.0838(12) 0.0316(8) -0.0454(10) -0.0558(10)
C23C 0.0751(16) 0.0913(16) 0.0394(11) 0.0220(11) -0.0097(10) -0.0262(13)
N1N 0.0866(16) 0.0847(14) 0.0729(13) 0.0189(10) -0.0177(11) -0.0476(12)
C6C 0.111(2) 0.0901(17) 0.0449(12) 0.0203(11) -0.0227(12) -0.0582(15)
C2C 0.0830(18) 0.0745(15) 0.0732(16) -0.0050(12) -0.0342(13) 0.0056(13)
C4C 0.096(3) 0.221(5) 0.075(2) 0.025(3) -0.0395(18) -0.074(3)
C24C 0.0816(19) 0.148(3) 0.0435(13) 0.0271(14) -0.0285(12) -0.0371(17)
C25C 0.0698(16) 0.143(2) 0.0476(13) 0.0135(14) -0.0243(11) -0.0456(15)
C5C 0.157(3) 0.180(4) 0.0588(17) 0.0289(19) -0.0340(19) -0.126(3)
C3C 0.082(2) 0.151(3) 0.096(2) 0.002(2) -0.0419(18) 0.003(2)

loop_
_atom_type_symbol
_atom_type_description
_atom_type_scat_dispersion_real
_atom_type_scat_dispersion_imag
_atom_type_scat_source
C C 0.0033 0.0016 'International Tables Vol C Tables 4.2.6.8 and 6.1.1.4'
H H 0.0000 0.0000 'International Tables Vol C Tables 4.2.6.8 and 6.1.1.4'
N N 0.0061 0.0033 'International Tables Vol C Tables 4.2.6.8 and 6.1.1.4'
O O 0.0106 0.0060 'International Tables Vol C Tables 4.2.6.8 and 6.1.1.4'
S S 0.1246 0.1234 'International Tables Vol C Tables 4.2.6.8 and 6.1.1.4'

loop_
_geom_angle_atom_site_label_1
_geom_angle_atom_site_label_2
_geom_angle_atom_site_label_3
_geom_angle
_geom_angle_site_symmetry_1
_geom_angle_site_symmetry_3
_geom_angle_publ_flag
C7C S1S C1C 104.02(9) . . ?
O1O S1S C7C 108.44(8) . . ?
O1O S1S C1C 108.41(10) . . ?
O2O S1S C7C 108.33(9) . . ?
O2O S1S C1C 108.35(10) . . ?
O2O S1S O1O 118.36(12) . . ?
C18C O5O C19C 117.78(13) . . ?
C21C O3O C20C 115.60(13) . . ?
C14C C13C C16C 120.87(13) . . ?
C14C C13C C12C 119.61(13) . . ?
C12C C13C C16C 119.47(14) . . ?
C16C C17C C20C 123.97(13) . . ?
C16C C17C C18C 120.04(14) . . ?
C18C C17C C20C 115.73(13) . . ?
C13C C16C H16C 115.9 . . ?
C17C C16C C13C 128.29(14) . . ?
C17C C16C H16C 115.9 . . ?
C13C C14C H14C 118.9 . . ?
C13C C14C C9C 122.21(14) . . ?
C9C C14C H14C 118.9 . . ?
C13C C12C C15C 123.13(13) . . ?
C11C C12C C13C 117.64(15) . . ?
C11C C12C C15C 119.21(14) . . ?
O3O C20C C17C 110.22(13) . . ?
O3O C20C H20A 109.6 . . ?
O3O C20C H20B 109.6 . . ?
C17C C20C H20A 109.6 . . ?
C17C C20C H20B 109.6 . . ?
H20A C20C H20B 108.1 . . ?
O5O C18C C17C 112.97(13) . . ?
O4O C18C O5O 122.99(14) . . ?
O4O C18C C17C 124.04(15) . . ?
C14C C9C C8C 119.16(14) . . ?
C14C C9C C10C 117.95(15) . . ?
C10C C9C C8C 122.87(13) . . ?
C9C C8C H8C 116.3 . . ?
C7C C8C C9C 127.32(16) . . ?
C7C C8C H8C 116.3 . . ?
C12C C11C H11C 118.7 . . ?
C10C C11C C12C 122.56(15) . . ?
C10C C11C H11C 118.7 . . ?
C9C C10C H10C 120.0 . . ?
C11C C10C C9C 120.03(14) . . ?
C11C C10C H10C 120.0 . . ?
O3O C21C C22C 115.31(16) . . ?
O3O C21C C26C 124.84(17) . . ?
C26C C21C C22C 119.85(17) . . ?
S1S C7C H7C 119.6 . . ?
C8C C7C S1S 120.83(14) . . ?
C8C C7C H7C 119.6 . . ?
C12C C15C H15A 109.5 . . ?
C12C C15C H15B 109.5 . . ?
C12C C15C H15C 109.5 . . ?
H15A C15C H15B 109.5 . . ?
H15A C15C H15C 109.5 . . ?
H15B C15C H15C 109.5 . . ?
C6C C1C S1S 119.79(16) . . ?
C6C C1C C2C 121.2(2) . . ?
C2C C1C S1S 118.96(18) . . ?
C21C C22C C27C 120.23(16) . . ?
C23C C22C C21C 119.5(2) . . ?
C23C C22C C27C 120.31(19) . . ?
N1N C27C C22C 178.7(2) . . ?
O5O C19C H19A 109.5 . . ?
O5O C19C H19B 109.5 . . ?
O5O C19C H19C 109.5 . . ?
H19A C19C H19B 109.5 . . ?
H19A C19C H19C 109.5 . . ?
H19B C19C H19C 109.5 . . ?
C21C C26C H26C 120.3 . . ?
C21C C26C C25C 119.4(2) . . ?
C25C C26C H26C 120.3 . . ?
C22C C23C H23C 119.9 . . ?
C24C C23C C22C 120.3(2) . . ?
C24C C23C H23C 119.9 . . ?
C1C C6C H6C 120.6 . . ?
C1C C6C C5C 118.7(3) . . ?
C5C C6C H6C 120.6 . . ?
C1C C2C H2C 120.1 . . ?
C3C C2C C1C 119.7(3) . . ?
C3C C2C H2C 120.1 . . ?
C5C C4C H4C 119.2 . . ?
C3C C4C H4C 119.2 . . ?
C3C C4C C5C 121.5(3) . . ?
C23C C24C H24C 120.0 . . ?
C23C C24C C25C 119.9(2) . . ?
C25C C24C H24C 120.0 . . ?
C26C C25C H25C 119.5 . . ?
C24C C25C C26C 121.1(2) . . ?
C24C C25C H25C 119.5 . . ?
C6C C5C H5C 120.4 . . ?
C4C C5C C6C 119.2(3) . . ?
C4C C5C H5C 120.4 . . ?
C2C C3C H3C 120.3 . . ?
C4C C3C C2C 119.5(3) . . ?
C4C C3C H3C 120.3 . . ?

loop_
_geom_bond_atom_site_label_1
_geom_bond_atom_site_label_2
_geom_bond_distance
_geom_bond_site_symmetry_2
_geom_bond_publ_flag
S1S C7C 1.7462(18) . ?
S1S C1C 1.757(2) . ?
S1S O1O 1.4338(15) . ?
S1S O2O 1.4284(15) . ?
O5O C18C 1.333(2) . ?
O5O C19C 1.4465(18) . ?
O3O C20C 1.4484(19) . ?
O3O C21C 1.3682(19) . ?
C13C C16C 1.477(2) . ?
C13C C14C 1.386(2) . ?
C13C C12C 1.410(2) . ?
C17C C16C 1.336(2) . ?
C17C C20C 1.501(2) . ?
C17C C18C 1.489(2) . ?
C16C H16C 0.9300 . ?
C14C H14C 0.9300 . ?
C14C C9C 1.395(2) . ?
O4O C18C 1.2035(18) . ?
C12C C11C 1.397(2) . ?
C12C C15C 1.499(2) . ?
C20C H20A 0.9700 . ?
C20C H20B 0.9700 . ?
C9C C8C 1.459(2) . ?
C9C C10C 1.402(2) . ?
C8C H8C 0.9300 . ?
C8C C7C 1.325(2) . ?
C11C H11C 0.9300 . ?
C11C C10C 1.373(2) . ?
C10C H10C 0.9300 . ?
C21C C22C 1.399(3) . ?
C21C C26C 1.380(3) . ?
C7C H7C 0.9300 . ?
C15C H15A 0.9600 . ?
C15C H15B 0.9600 . ?
C15C H15C 0.9600 . ?
C1C C6C 1.372(3) . ?
C1C C2C 1.386(3) . ?
C22C C27C 1.430(3) . ?
C22C C23C 1.396(3) . ?
C27C N1N 1.149(3) . ?
C19C H19A 0.9600 . ?
C19C H19B 0.9600 . ?
C19C H19C 0.9600 . ?
C26C H26C 0.9300 . ?
C26C C25C 1.387(3) . ?
C23C H23C 0.9300 . ?
C23C C24C 1.366(4) . ?
C6C H6C 0.9300 . ?
C6C C5C 1.390(4) . ?
C2C H2C 0.9300 . ?
C2C C3C 1.366(4) . ?
C4C H4C 0.9300 . ?
C4C C5C 1.383(5) . ?
C4C C3C 1.363(5) . ?
C24C H24C 0.9300 . ?
C24C C25C 1.376(4) . ?
C25C H25C 0.9300 . ?
C5C H5C 0.9300 . ?
C3C H3C 0.9300 . ?

loop_
_geom_torsion_atom_site_label_1
_geom_torsion_atom_site_label_2
_geom_torsion_atom_site_label_3
_geom_torsion_atom_site_label_4
_geom_torsion
_geom_torsion_site_symmetry_1
_geom_torsion_site_symmetry_2
_geom_torsion_site_symmetry_3
_geom_torsion_site_symmetry_4
_geom_torsion_publ_flag
S1S C1C C6C C5C -178.73(19) . . . . ?
S1S C1C C2C C3C -179.3(2) . . . . ?
O3O C21C C22C C27C -2.5(2) . . . . ?
O3O C21C C22C C23C 177.03(15) . . . . ?
O3O C21C C26C C25C -177.06(18) . . . . ?
C13C C14C C9C C8C -178.76(16) . . . . ?
C13C C14C C9C C10C -0.5(2) . . . . ?
C13C C12C C11C C10C 0.0(3) . . . . ?
C16C C13C C14C C9C 178.19(15) . . . . ?
C16C C13C C12C C11C -177.96(16) . . . . ?
C16C C13C C12C C15C 3.6(2) . . . . ?
C16C C17C C20C O3O -93.52(18) . . . . ?
C16C C17C C18C O5O -2.7(2) . . . . ?
C16C C17C C18C O4O 178.27(17) . . . . ?
C14C C13C C16C C17C 38.2(3) . . . . ?
C14C C13C C12C C11C -0.7(2) . . . . ?
C14C C13C C12C C15C -179.18(16) . . . . ?
C14C C9C C8C C7C 170.82(18) . . . . ?
C14C C9C C10C C11C -0.2(3) . . . . ?
C12C C13C C16C C17C -144.64(18) . . . . ?
C12C C13C C14C C9C 1.0(2) . . . . ?
C12C C11C C10C C9C 0.5(3) . . . . ?
C20C O3O C21C C22C -163.76(13) . . . . ?
C20C O3O C21C C26C 15.8(2) . . . . ?
C20C C17C C16C C13C 6.8(3) . . . . ?
C20C C17C C18C O5O 171.65(14) . . . . ?
C20C C17C C18C O4O -7.4(2) . . . . ?
C18C C17C C16C C13C -179.35(15) . . . . ?
C18C C17C C20C O3O 92.38(16) . . . . ?
C9C C8C C7C S1S -176.95(14) . . . . ?
C8C C9C C10C C11C 177.95(17) . . . . ?
C10C C9C C8C C7C -7.3(3) . . . . ?
C21C O3O C20C C17C 158.01(12) . . . . ?
C21C C22C C27C N1N -161(10) . . . . ?
C21C C22C C23C C24C 0.6(3) . . . . ?
C21C C26C C25C C24C -0.5(4) . . . . ?
C7C S1S C1C C6C 64.25(18) . . . . ?
C7C S1S C1C C2C -115.21(18) . . . . ?
C15C C12C C11C C10C 178.52(17) . . . . ?
C1C S1S C7C C8C -112.35(17) . . . . ?
C1C C6C C5C C4C -1.0(4) . . . . ?
C1C C2C C3C C4C -2.9(5) . . . . ?
C22C C21C C26C C25C 2.4(3) . . . . ?
C22C C23C C24C C25C 1.3(4) . . . . ?
O1O S1S C7C C8C 2.9(2) . . . . ?
O1O S1S C1C C6C -51.00(19) . . . . ?
O1O S1S C1C C2C 129.53(17) . . . . ?
C27C C22C C23C C24C -179.8(2) . . . . ?
C19C O5O C18C C17C -175.91(16) . . . . ?
C19C O5O C18C O4O 3.1(3) . . . . ?
C26C C21C C22C C27C 177.93(17) . . . . ?
C26C C21C C22C C23C -2.5(3) . . . . ?
O2O S1S C7C C8C 132.53(17) . . . . ?
O2O S1S C1C C6C 179.36(17) . . . . ?
O2O S1S C1C C2C -0.1(2) . . . . ?
C23C C22C C27C N1N 19(10) . . . . ?
C23C C24C C25C C26C -1.4(4) . . . . ?
C6C C1C C2C C3C 1.2(4) . . . . ?
C2C C1C C6C C5C 0.7(3) . . . . ?
C5C C4C C3C C2C 2.7(6) . . . . ?
C3C C4C C5C C6C -0.7(5) . . . . ?
